data_4063432
loop_
_publ_author_name
'Lee, Junseong'
'Kim, So Han'
'Lee, Kang Mun'
'Hwang, Kyu Young'
'Kim, Hyoseok'
'Huh, Jung Oh'
'Kim, Da Jung'
'Lee, Yoon Sup'
'Do, Youngkyu'
'Kim, Youngjo'

_publ_section_title
;
 Synthesis, Structures, Photoluminescent Behaviors, and DFT Studies of
 Novel Aluminum Complexes Containing Phenoxybenzotriazole Derivatives
;
_journal_issue 2
_journal_name_full Organometallics
_journal_page_first 347
_journal_paper_doi 10.1021/om9007423
_journal_volume 29
_journal_year 2010
_chemical_formula_sum 'C40 H38 Al Cl2 N6 O3'
_chemical_formula_weight 748.64
_chemical_name_systematic ?
_space_group_IT_number 14
_symmetry_cell_setting monoclinic
_symmetry_space_group_name_Hall '-P 2ybc'
_symmetry_space_group_name_H-M 'P 1 21/c 1'
_atom_sites_solution_hydrogens geom
_atom_sites_solution_primary direct
_atom_sites_solution_secondary difmap
_audit_creation_method SHELXL-97
_audit_update_record
;
2008-06-21 # Formateed by publCIF
;
_cell_angle_alpha 90.00
_cell_angle_beta 114.863(7)
_cell_angle_gamma 90.00
_cell_formula_units_Z 4
_cell_length_a 15.6237(17)
_cell_length_b 20.907(2)
_cell_length_c 15.0343(18)
_cell_measurement_reflns_used 671
_cell_measurement_temperature 296(2)
_cell_measurement_theta_max 18.79
_cell_measurement_theta_min 2.45
_cell_volume 4455.7(9)
_computing_cell_refinement 'Bruker SMART'
_computing_data_collection 'Bruker SMART'
_computing_data_reduction 'Bruker SAINT'
_computing_molecular_graphics 'Bruker SHELXTL'
_computing_publication_material 'Bruker SHELXTL'
_computing_structure_refinement 'SHELXL-97 (Sheldrick, 1997)'
_computing_structure_solution 'SHELXS-97 (Sheldrick, 1990)'
_diffrn_ambient_temperature 296(2)
_diffrn_measured_fraction_theta_full 0.995
_diffrn_measured_fraction_theta_max 0.995
_diffrn_measurement_device_type 'CCD area detector'
_diffrn_measurement_method 'phi and omega scans'
_diffrn_radiation_monochromator graphite
_diffrn_radiation_source 'fine-focus sealed tube'
_diffrn_radiation_type MoK\a
_diffrn_radiation_wavelength 0.71073
_diffrn_reflns_av_R_equivalents 0.2188
_diffrn_reflns_av_sigmaI/netI 0.2195
_diffrn_reflns_limit_h_max 15
_diffrn_reflns_limit_h_min -15
_diffrn_reflns_limit_k_max 20
_diffrn_reflns_limit_k_min -20
_diffrn_reflns_limit_l_max 14
_diffrn_reflns_limit_l_min -12
_diffrn_reflns_number 24443
_diffrn_reflns_theta_full 20.22
_diffrn_reflns_theta_max 20.22
_diffrn_reflns_theta_min 1.44
_exptl_absorpt_coefficient_mu 0.205
_exptl_absorpt_correction_type none
_exptl_crystal_density_diffrn 1.116
_exptl_crystal_density_meas 0
_exptl_crystal_density_method 'not measured'
_exptl_crystal_F_000 1564
_refine_diff_density_max 0.449
_refine_diff_density_min -0.278
_refine_diff_density_rms 0.061
_refine_ls_extinction_method none
_refine_ls_goodness_of_fit_ref 1.007
_refine_ls_hydrogen_treatment mixed
_refine_ls_matrix_type full
_refine_ls_number_parameters 487
_refine_ls_number_reflns 4263
_refine_ls_number_restraints 7
_refine_ls_restrained_S_all 1.012
_refine_ls_R_factor_all 0.1962
_refine_ls_R_factor_gt 0.0844
_refine_ls_shift/su_max 0.437
_refine_ls_shift/su_mean 0.065
_refine_ls_structure_factor_coef Fsqd
_refine_ls_weighting_details 'calc w=1/[\s^2^(Fo^2^)+(0.0627P)^2^+0.0000P] where P=(Fo^2^+2Fc^2^)/3'
_refine_ls_weighting_scheme calc
_refine_ls_wR_factor_gt 0.1678
_refine_ls_wR_factor_ref 0.1977
_reflns_number_gt 1722
_reflns_number_total 4263
_reflns_threshold_expression >2sigma(I)
_cod_data_source_file om9007423_si_002.cif
_cod_data_source_block complex_3
_cod_depositor_comments
;
The following automatic conversions were performed:

'_symmetry_cell_setting' value 'Monoclinic' changed to 'monoclinic'
according to the built-in table from CIF Core dictionary named
'cif_core.dic' version 2.4.1 from 2010-06-29.

Automatic conversion script
Id: cif_fix_values 1673 2011-04-08 12:14:43Z adriana 
;
_cod_original_cell_volume 4455.8(9)
_cod_original_sg_symbol_H-M P2(1)/c
_cod_database_code 4063432

loop_
_symmetry_equiv_pos_as_xyz
'x, y, z'
'-x, y+1/2, -z+1/2'
'-x, -y, -z'
'x, -y-1/2, z-1/2'

loop_
_atom_site_label
_atom_site_type_symbol
_atom_site_fract_x
_atom_site_fract_y
_atom_site_fract_z
_atom_site_U_iso_or_equiv
_atom_site_adp_type
_atom_site_occupancy
_atom_site_symmetry_multiplicity
_atom_site_calc_flag
_atom_site_refinement_flags
_atom_site_disorder_assembly
_atom_site_disorder_group
Al1 Al 0.7691(2) 0.02771(14) 0.7572(2) 0.0378(10) Uani 1 1 d . . .
O1 O 0.6693(5) 0.0476(3) 0.7751(5) 0.0344(19) Uani 1 1 d . . .
N1 N 0.6849(7) 0.0245(4) 0.6116(6) 0.038(2) Uani 1 1 d . . .
N2 N 0.6019(7) 0.0564(4) 0.5679(8) 0.044(3) Uani 1 1 d . . .
N3 N 0.5602(7) 0.0542(4) 0.4703(7) 0.050(3) Uani 1 1 d . . .
C1 C 0.5961(8) 0.0856(5) 0.7253(9) 0.043(3) Uani 1 1 d . . .
C2 C 0.5615(8) 0.0917(5) 0.6220(9) 0.041(3) Uani 1 1 d . . .
C3 C 0.4843(9) 0.1307(6) 0.5664(9) 0.062(4) Uani 1 1 d . . .
H3 H 0.4621 0.1325 0.4986 0.075 Uiso 1 1 calc R . .
C4 C 0.4420(9) 0.1662(6) 0.6133(11) 0.075(5) Uani 1 1 d . . .
C5 C 0.4779(9) 0.1601(5) 0.7154(9) 0.053(4) Uani 1 1 d . . .
H5 H 0.4491 0.1843 0.7471 0.063 Uiso 1 1 calc R . .
C6 C 0.5492(9) 0.1229(6) 0.7712(8) 0.049(4) Uani 1 1 d . . .
C7 C 0.3587(8) 0.2090(5) 0.5553(8) 0.084(5) Uani 1 1 d . . .
H7A H 0.3368 0.1999 0.4867 0.127 Uiso 1 1 calc R . .
H7B H 0.3779 0.2530 0.5672 0.127 Uiso 1 1 calc R . .
H7C H 0.3088 0.2012 0.5753 0.127 Uiso 1 1 calc R . .
C8 C 0.5888(9) 0.1174(7) 0.8842(8) 0.067(4) Uani 1 1 d . . .
C9 C 0.5793(8) 0.0477(6) 0.9168(7) 0.081(4) Uani 1 1 d . . .
H9A H 0.6206 0.0198 0.9022 0.122 Uiso 1 1 calc R . .
H9B H 0.5153 0.0334 0.8821 0.122 Uiso 1 1 calc R . .
H9C H 0.5962 0.0470 0.9860 0.122 Uiso 1 1 calc R . .
C10 C 0.6899(8) 0.1411(5) 0.9323(8) 0.079(4) Uani 1 1 d . . .
H10A H 0.7309 0.1097 0.9243 0.119 Uiso 1 1 calc R . .
H10B H 0.7076 0.1481 1.0009 0.119 Uiso 1 1 calc R . .
H10C H 0.6952 0.1805 0.9022 0.119 Uiso 1 1 calc R . .
C11 C 0.5296(9) 0.1634(6) 0.9213(8) 0.109(6) Uani 1 1 d . . .
H11A H 0.5567 0.1633 0.9917 0.163 Uiso 1 1 calc R . .
H11B H 0.4655 0.1487 0.8965 0.163 Uiso 1 1 calc R . .
H11C H 0.5308 0.2061 0.8983 0.163 Uiso 1 1 calc R . .
C12 C 0.6953(10) 0.0009(5) 0.5346(12) 0.052(4) Uani 1 1 d . . .
C13 C 0.7720(11) -0.0347(6) 0.5350(8) 0.072(5) Uani 1 1 d . A .
H13 H 0.8241 -0.0421 0.5939 0.087 Uiso 1 1 calc R . .
C14 C 0.7707(11) -0.0574(6) 0.4536(13) 0.087(5) Uani 1 1 d D . .
C15 C 0.6953(15) -0.0372(7) 0.3568(13) 0.099(6) Uani 1 1 d D A .
C16 C 0.6193(11) -0.0005(6) 0.3535(9) 0.073(5) Uani 1 1 d . . .
H16 H 0.5697 0.0101 0.2942 0.087 Uiso 1 1 calc R A .
C17 C 0.6207(10) 0.0205(6) 0.4459(10) 0.058(4) Uani 1 1 d . A .
Cl1 Cl 0.7017(3) -0.0671(2) 0.2543(3) 0.094(2) Uani 0.786(7) 1 d PD A 1
Cl1A Cl 0.8282(12) -0.0858(7) 0.3992(13) 0.094(8) Uani 0.214(7) 1 d PD A 2
O2 O 0.8340(5) 0.0889(3) 0.7368(4) 0.044(2) Uani 1 1 d . . .
N4 N 0.8525(5) 0.0370(4) 0.9008(6) 0.027(2) Uani 1 1 d . . .
N5 N 0.9191(6) 0.0818(4) 0.9440(7) 0.038(3) Uani 1 1 d . . .
N6 N 0.9633(6) 0.0756(5) 1.0434(7) 0.057(3) Uani 1 1 d . . .
C31 C 0.8930(8) 0.1335(6) 0.7895(8) 0.048(3) Uani 1 1 d . . .
C32 C 0.9395(7) 0.1320(5) 0.8938(8) 0.034(3) Uani 1 1 d U . .
C33 C 1.0022(7) 0.1766(5) 0.9497(8) 0.043(3) Uani 1 1 d . . .
H33 H 1.0295 0.1733 1.0177 0.052 Uiso 1 1 calc R . .
C34 C 1.0240(8) 0.2252(6) 0.9054(10) 0.059(4) Uani 1 1 d . . .
C35 C 0.9826(8) 0.2302(5) 0.7995(9) 0.047(3) Uani 1 1 d . . .
H35 H 0.9999 0.2640 0.7702 0.056 Uiso 1 1 calc R . .
C36 C 0.9177(8) 0.1858(5) 0.7409(8) 0.043(3) Uani 1 1 d . . .
C37 C 1.0968(8) 0.2802(5) 0.9638(7) 0.072(4) Uani 1 1 d . . .
H37A H 1.0704 0.3057 0.9992 0.108 Uiso 1 1 calc R . .
H37B H 1.1089 0.3068 0.9183 0.108 Uiso 1 1 calc R . .
H37C H 1.1547 0.2613 1.0090 0.108 Uiso 1 1 calc R . .
C38 C 0.8718(9) 0.1898(6) 0.6280(8) 0.053(4) Uani 1 1 d . . .
C39 C 0.9066(9) 0.2486(6) 0.5954(8) 0.085(5) Uani 1 1 d . . .
H39A H 0.8923 0.2858 0.6240 0.127 Uiso 1 1 calc R . .
H39B H 0.8760 0.2517 0.5252 0.127 Uiso 1 1 calc R . .
H39C H 0.9735 0.2455 0.6162 0.127 Uiso 1 1 calc R . .
C40 C 0.7636(9) 0.1953(5) 0.5897(9) 0.099(5) Uani 1 1 d . . .
H40A H 0.7375 0.1539 0.5905 0.148 Uiso 1 1 calc R . .
H40B H 0.7377 0.2115 0.5239 0.148 Uiso 1 1 calc R . .
H40C H 0.7485 0.2240 0.6309 0.148 Uiso 1 1 calc R . .
C41 C 0.9008(9) 0.1297(5) 0.5866(8) 0.085(5) Uani 1 1 d . . .
H41A H 0.9671 0.1220 0.6230 0.128 Uiso 1 1 calc R . .
H41B H 0.8874 0.1366 0.5189 0.128 Uiso 1 1 calc R . .
H41C H 0.8659 0.0933 0.5922 0.128 Uiso 1 1 calc R . .
C42 C 0.8557(7) -0.0007(5) 0.9769(8) 0.035(3) Uani 1 1 d . . .
C43 C 0.8020(7) -0.0545(5) 0.9781(8) 0.042(3) Uani 1 1 d . . .
H43 H 0.7560 -0.0719 0.9211 0.051 Uiso 1 1 calc R . .
C44 C 0.8217(8) -0.0791(5) 1.0677(9) 0.049(4) Uani 1 1 d . . .
C45 C 0.8921(9) -0.0552(6) 1.1556(8) 0.053(4) Uani 1 1 d . . .
H45 H 0.9033 -0.0754 1.2145 0.063 Uiso 1 1 calc R . .
C46 C 0.9452(8) -0.0018(6) 1.1554(8) 0.049(4) Uani 1 1 d . . .
H46 H 0.9918 0.0152 1.2123 0.059 Uiso 1 1 calc R . .
C47 C 0.9237(8) 0.0228(5) 1.0670(10) 0.044(3) Uani 1 1 d . . .
Cl2 Cl 0.7586(2) -0.14420(14) 1.0778(2) 0.0781(12) Uani 1 1 d . . .
O3 O 0.8081(5) -0.0495(3) 0.7594(5) 0.044(2) Uani 1 1 d . . .
C61 C 0.7749(9) -0.1107(5) 0.7450(7) 0.034(3) Uani 1 1 d . . .
C62 C 0.8353(7) -0.1616(5) 0.7566(7) 0.038(3) Uani 1 1 d . . .
H62 H 0.8987 -0.1536 0.7728 0.045 Uiso 1 1 calc R . .
C63 C 0.8031(9) -0.2245(5) 0.7447(7) 0.044(3) Uani 1 1 d . . .
H63 H 0.8442 -0.2586 0.7541 0.053 Uiso 1 1 calc R . .
C64 C 0.7071(10) -0.2349(5) 0.7181(8) 0.052(4) Uani 1 1 d . . .
H64 H 0.6836 -0.2764 0.7082 0.062 Uiso 1 1 calc R . .
C65 C 0.6476(8) -0.1850(6) 0.7065(7) 0.058(4) Uani 1 1 d . . .
H65 H 0.5841 -0.1926 0.6901 0.070 Uiso 1 1 calc R . .
C66 C 0.6809(9) -0.1238(5) 0.7189(7) 0.045(3) Uani 1 1 d . . .
H66 H 0.6392 -0.0900 0.7096 0.054 Uiso 1 1 calc R . .

loop_
_atom_site_aniso_label
_atom_site_aniso_U_11
_atom_site_aniso_U_22
_atom_site_aniso_U_33
_atom_site_aniso_U_23
_atom_site_aniso_U_13
_atom_site_aniso_U_12
Al1 0.028(2) 0.033(2) 0.043(2) 0.0004(17) 0.0065(18) -0.0002(19)
O1 0.017(5) 0.034(4) 0.042(5) 0.003(4) 0.003(4) 0.006(4)
N1 0.042(8) 0.034(6) 0.043(6) -0.007(5) 0.022(6) -0.005(5)
N2 0.025(7) 0.037(6) 0.049(8) 0.000(6) -0.006(6) -0.002(6)
N3 0.039(8) 0.064(7) 0.034(8) -0.002(5) 0.004(6) -0.010(6)
C1 0.034(9) 0.048(8) 0.031(9) 0.004(7) -0.002(7) -0.009(7)
C2 0.022(9) 0.041(8) 0.061(10) -0.022(8) 0.019(8) -0.009(7)
C3 0.034(10) 0.071(10) 0.053(9) 0.010(8) -0.010(8) 0.013(8)
C4 0.045(10) 0.057(9) 0.082(13) -0.016(8) -0.013(9) 0.017(8)
C5 0.058(10) 0.066(9) 0.034(9) -0.002(7) 0.020(7) 0.016(8)
C6 0.046(9) 0.066(9) 0.031(9) -0.013(7) 0.011(8) 0.015(7)
C7 0.051(10) 0.098(10) 0.073(10) 0.000(8) -0.003(8) 0.045(8)
C8 0.029(9) 0.111(12) 0.042(9) -0.027(8) -0.004(7) 0.016(9)
C9 0.078(11) 0.104(11) 0.031(8) 0.002(8) -0.007(7) -0.004(9)
C10 0.079(12) 0.087(10) 0.054(9) -0.016(7) 0.011(8) 0.037(9)
C11 0.096(12) 0.150(13) 0.053(9) -0.021(9) 0.005(8) 0.067(11)
C12 0.042(11) 0.031(8) 0.103(14) -0.026(8) 0.051(11) 0.008(7)
C13 0.107(14) 0.092(11) 0.014(8) -0.031(7) 0.023(8) -0.043(11)
C14 0.077(13) 0.094(12) 0.088(13) -0.016(11) 0.034(12) -0.009(9)
C15 0.139(17) 0.098(12) 0.120(16) -0.068(11) 0.113(15) -0.033(12)
C16 0.098(13) 0.102(11) 0.024(8) -0.035(7) 0.030(8) -0.041(10)
C17 0.029(10) 0.074(10) 0.059(11) 0.000(9) 0.006(9) -0.022(8)
Cl1 0.097(4) 0.129(4) 0.062(3) -0.016(3) 0.040(3) -0.004(3)
Cl1A 0.094(16) 0.100(14) 0.111(15) 0.041(11) 0.065(12) 0.070(12)
O2 0.046(5) 0.036(5) 0.035(5) -0.011(4) 0.001(4) -0.016(4)
N4 0.018(6) 0.020(5) 0.037(6) 0.002(5) 0.004(5) -0.002(5)
N5 0.022(6) 0.020(6) 0.060(8) 0.002(6) 0.005(6) 0.004(5)
N6 0.028(7) 0.076(8) 0.040(7) -0.011(6) -0.010(5) 0.017(6)
C31 0.029(8) 0.051(9) 0.050(9) -0.007(8) 0.003(7) 0.024(7)
C32 0.020(6) 0.030(6) 0.042(7) -0.001(6) 0.004(5) -0.011(5)
C33 0.028(8) 0.046(8) 0.047(8) 0.023(7) 0.008(7) 0.002(7)
C34 0.043(9) 0.049(9) 0.068(11) -0.013(8) 0.006(8) 0.000(8)
C35 0.036(8) 0.052(8) 0.060(9) -0.008(7) 0.027(7) -0.021(7)
C36 0.037(9) 0.026(7) 0.061(9) 0.015(7) 0.014(7) -0.001(7)
C37 0.073(10) 0.063(9) 0.064(9) -0.009(7) 0.014(8) -0.010(8)
C38 0.043(10) 0.073(10) 0.037(9) 0.011(7) 0.011(7) -0.025(8)
C39 0.084(11) 0.118(11) 0.051(9) 0.014(8) 0.026(8) -0.032(9)
C40 0.069(12) 0.081(10) 0.100(11) 0.051(8) -0.009(9) -0.023(9)
C41 0.106(12) 0.079(10) 0.057(9) -0.017(8) 0.019(8) -0.019(9)
C42 0.015(8) 0.032(8) 0.042(8) -0.007(7) -0.004(7) 0.003(6)
C43 0.030(8) 0.030(7) 0.058(9) 0.002(7) 0.010(7) 0.005(6)
C44 0.058(9) 0.035(7) 0.043(8) 0.005(7) 0.012(7) -0.016(7)
C45 0.067(11) 0.046(8) 0.048(9) 0.006(7) 0.028(8) 0.009(8)
C46 0.036(9) 0.063(10) 0.035(8) 0.015(7) 0.002(6) 0.023(8)
C47 0.027(9) 0.030(8) 0.075(11) 0.015(8) 0.020(8) -0.001(7)
Cl2 0.089(3) 0.065(2) 0.078(2) 0.0118(18) 0.033(2) -0.003(2)
O3 0.035(5) 0.026(4) 0.060(5) 0.001(4) 0.010(4) -0.004(4)
C61 0.028(9) 0.041(9) 0.027(7) 0.003(6) 0.004(6) 0.005(8)
C62 0.011(7) 0.033(8) 0.067(8) 0.008(6) 0.015(6) 0.010(7)
C63 0.058(10) 0.010(7) 0.055(8) -0.009(5) 0.014(7) 0.006(7)
C64 0.052(11) 0.032(8) 0.064(9) -0.012(6) 0.018(8) -0.037(8)
C65 0.046(10) 0.030(8) 0.075(9) -0.004(7) 0.002(7) -0.004(8)
C66 0.038(10) 0.026(8) 0.070(9) 0.006(6) 0.022(7) 0.017(7)

loop_
_atom_type_symbol
_atom_type_description
_atom_type_scat_dispersion_real
_atom_type_scat_dispersion_imag
_atom_type_scat_source
C C 0.0033 0.0016 'International Tables Vol C Tables 4.2.6.8 and 6.1.1.4'
H H 0.0000 0.0000 'International Tables Vol C Tables 4.2.6.8 and 6.1.1.4'
N N 0.0061 0.0033 'International Tables Vol C Tables 4.2.6.8 and 6.1.1.4'
O O 0.0106 0.0060 'International Tables Vol C Tables 4.2.6.8 and 6.1.1.4'
Al Al 0.0645 0.0514 'International Tables Vol C Tables 4.2.6.8 and 6.1.1.4'
Cl Cl 0.1484 0.1585 'International Tables Vol C Tables 4.2.6.8 and 6.1.1.4'

loop_
_geom_angle_atom_site_label_1
_geom_angle_atom_site_label_2
_geom_angle_atom_site_label_3
_geom_angle
_geom_angle_site_symmetry_1
_geom_angle_site_symmetry_3
_geom_angle_publ_flag
O3 Al1 O1 123.7(4) . . ?
O3 Al1 O2 117.8(4) . . ?
O1 Al1 O2 118.6(3) . . ?
O3 Al1 N4 90.3(3) . . ?
O1 Al1 N4 91.7(3) . . ?
O2 Al1 N4 87.5(3) . . ?
O3 Al1 N1 93.0(4) . . ?
O1 Al1 N1 87.6(4) . . ?
O2 Al1 N1 89.8(3) . . ?
N4 Al1 N1 176.4(4) . . ?
C1 O1 Al1 131.9(7) . . ?
C12 N1 N2 101.7(9) . . ?
C12 N1 Al1 133.7(10) . . ?
N2 N1 Al1 124.1(8) . . ?
N3 N2 N1 116.2(10) . . ?
N3 N2 C2 121.1(11) . . ?
N1 N2 C2 122.7(10) . . ?
N2 N3 C17 104.1(10) . . ?
O1 C1 C2 120.7(13) . . ?
O1 C1 C6 123.1(11) . . ?
C2 C1 C6 116.2(11) . . ?
C3 C2 C1 122.7(12) . . ?
C3 C2 N2 115.9(12) . . ?
C1 C2 N2 121.4(12) . . ?
C4 C3 C2 119.2(12) . . ?
C3 C4 C5 117.2(12) . . ?
C3 C4 C7 120.4(14) . . ?
C5 C4 C7 122.4(15) . . ?
C6 C5 C4 126.1(12) . . ?
C5 C6 C1 118.6(11) . . ?
C5 C6 C8 125.4(12) . . ?
C1 C6 C8 116.0(11) . . ?
C10 C8 C6 110.7(11) . . ?
C10 C8 C9 111.8(10) . . ?
C6 C8 C9 111.5(9) . . ?
C10 C8 C11 106.1(10) . . ?
C6 C8 C11 108.5(10) . . ?
C9 C8 C11 108.0(11) . . ?
N1 C12 C13 127.4(14) . . ?
N1 C12 C17 111.1(12) . . ?
C13 C12 C17 121.4(15) . . ?
C14 C13 C12 120.7(14) . . ?
C13 C14 C15 120.3(13) . . ?
C13 C14 Cl1A 147.4(17) . . ?
C15 C14 Cl1A 89.4(13) . . ?
C16 C15 C14 119.9(11) . . ?
C16 C15 Cl1 122.8(16) . . ?
C14 C15 Cl1 117.0(14) . . ?
C15 C16 C17 117.6(13) . . ?
N3 C17 C12 106.8(12) . . ?
N3 C17 C16 133.7(14) . . ?
C12 C17 C16 119.4(15) . . ?
C31 O2 Al1 136.7(7) . . ?
N5 N4 C42 104.3(8) . . ?
N5 N4 Al1 127.4(7) . . ?
C42 N4 Al1 128.4(7) . . ?
N4 N5 N6 113.3(8) . . ?
N4 N5 C32 124.3(9) . . ?
N6 N5 C32 122.3(10) . . ?
N5 N6 C47 106.4(9) . . ?
O2 C31 C32 123.4(11) . . ?
O2 C31 C36 119.8(10) . . ?
C32 C31 C36 116.7(11) . . ?
C33 C32 N5 116.5(10) . . ?
C33 C32 C31 124.6(11) . . ?
N5 C32 C31 118.8(11) . . ?
C34 C33 C32 118.8(11) . . ?
C33 C34 C35 120.9(11) . . ?
C33 C34 C37 123.1(12) . . ?
C35 C34 C37 116.0(12) . . ?
C36 C35 C34 121.3(11) . . ?
C35 C36 C31 117.6(11) . . ?
C35 C36 C38 122.7(11) . . ?
C31 C36 C38 119.7(10) . . ?
C39 C38 C36 109.7(10) . . ?
C39 C38 C40 107.8(10) . . ?
C36 C38 C40 110.2(11) . . ?
C39 C38 C41 108.8(11) . . ?
C36 C38 C41 108.6(9) . . ?
C40 C38 C41 111.7(10) . . ?
N4 C42 C47 110.4(10) . . ?
N4 C42 C43 131.0(10) . . ?
C47 C42 C43 118.5(11) . . ?
C44 C43 C42 115.4(10) . . ?
C43 C44 C45 124.1(10) . . ?
C43 C44 Cl2 119.3(10) . . ?
C45 C44 Cl2 116.6(10) . . ?
C46 C45 C44 121.0(11) . . ?
C47 C46 C45 114.3(11) . . ?
C46 C47 N6 127.8(13) . . ?
C46 C47 C42 126.6(12) . . ?
N6 C47 C42 105.5(11) . . ?
C61 O3 Al1 140.3(7) . . ?
O3 C61 C66 121.2(11) . . ?
O3 C61 C62 120.6(11) . . ?
C66 C61 C62 118.2(10) . . ?
C61 C62 C63 121.3(10) . . ?
C62 C63 C64 118.0(10) . . ?
C65 C64 C63 120.8(10) . . ?
C64 C65 C66 120.1(11) . . ?
C65 C66 C61 121.6(11) . . ?

loop_
_geom_bond_atom_site_label_1
_geom_bond_atom_site_label_2
_geom_bond_distance
_geom_bond_site_symmetry_2
_geom_bond_publ_flag
Al1 O3 1.720(7) . ?
Al1 O1 1.741(7) . ?
Al1 O2 1.738(7) . ?
Al1 N4 2.007(8) . ?
Al1 N1 2.027(9) . ?
O1 C1 1.334(11) . ?
N1 C12 1.329(13) . ?
N1 N2 1.358(10) . ?
N2 N3 1.332(11) . ?
N2 C2 1.428(12) . ?
N3 C17 1.346(14) . ?
C1 C2 1.419(14) . ?
C1 C6 1.431(14) . ?
C2 C3 1.404(13) . ?
C3 C4 1.369(15) . ?
C4 C5 1.401(15) . ?
C4 C7 1.516(14) . ?
C5 C6 1.327(13) . ?
C6 C8 1.548(14) . ?
C8 C10 1.518(14) . ?
C8 C9 1.565(14) . ?
C8 C11 1.590(15) . ?
C12 C13 1.408(16) . ?
C12 C17 1.413(15) . ?
C13 C14 1.305(16) . ?
C14 C15 1.497(18) . ?
C14 Cl1A 1.565(16) . ?
C15 C16 1.397(17) . ?
C15 Cl1 1.704(12) . ?
C16 C17 1.448(16) . ?
O2 C31 1.317(11) . ?
N4 N5 1.346(9) . ?
N4 C42 1.373(11) . ?
N5 N6 1.363(10) . ?
N5 C32 1.407(11) . ?
N6 C47 1.383(12) . ?
C31 C32 1.424(13) . ?
C31 C36 1.453(13) . ?
C32 C33 1.357(12) . ?
C33 C34 1.336(13) . ?
C34 C35 1.449(14) . ?
C34 C37 1.596(13) . ?
C35 C36 1.384(12) . ?
C36 C38 1.543(13) . ?
C38 C39 1.507(13) . ?
C38 C40 1.543(15) . ?
C38 C41 1.552(14) . ?
C42 C47 1.413(13) . ?
C42 C43 1.408(13) . ?
C43 C44 1.350(13) . ?
C44 C45 1.408(13) . ?
C44 Cl2 1.725(10) . ?
C45 C46 1.391(13) . ?
C46 C47 1.329(13) . ?
O3 C61 1.364(11) . ?
C61 C66 1.379(13) . ?
C61 C62 1.383(12) . ?
C62 C63 1.393(11) . ?
C63 C64 1.397(14) . ?
C64 C65 1.358(13) . ?
C65 C66 1.365(12) . ?
